data_4518061
loop_
_publ_author_name
'Dang, Hang T.'
'Haug, Graham C.'
'Nguyen, Vu T.'
'Vuong, Ngan T. H.'
'Nguyen, Viet D.'
'Arman, Hadi D.'
'Larionov, Oleg V.'

_publ_section_title
;
 Acridine Photocatalysis: Insights into the Mechanism and Development of a
 Dual-Catalytic Direct Decarboxylative Conjugate Addition
;
_journal_issue 19
_journal_name_full 'ACS Catalysis'
_journal_page_first 11448
_journal_page_last 11457
_journal_paper_doi 10.1021/acscatal.0c03440
_journal_volume 10
_journal_year 2020
_chemical_absolute_configuration ad
_chemical_formula_moiety 'C37 H56 O3 S'
_chemical_formula_sum 'C37 H56 O3 S'
_chemical_formula_weight 580.87
_space_group_crystal_system monoclinic
_space_group_IT_number 4
_space_group_name_Hall 'P 2yb'
_space_group_name_H-M_alt 'P 1 21 1'
_atom_sites_solution_hydrogens geom
_atom_sites_solution_primary dual
_audit_creation_date 2020-07-11
_audit_creation_method
;
Olex2 1.3
(compiled 2020.06.28 svn.raecde09e for OlexSys, GUI svn.r6132)
;
_cell_angle_alpha 90
_cell_angle_beta 93.7103(6)
_cell_angle_gamma 90
_cell_formula_units_Z 4
_cell_length_a 14.75517(10)
_cell_length_b 11.91670(8)
_cell_length_c 18.31913(11)
_cell_measurement_reflns_used 37143
_cell_measurement_temperature 100.00(10)
_cell_measurement_theta_max 76.0710
_cell_measurement_theta_min 2.4250
_cell_volume 3214.35(4)
_computing_cell_refinement 'CrysAlisPro 1.171.40.63a (Rigaku OD, 2019)'
_computing_data_collection 'CrysAlisPro 1.171.40.63a (Rigaku OD, 2019)'
_computing_data_reduction 'CrysAlisPro 1.171.40.63a (Rigaku OD, 2019)'
_computing_molecular_graphics 'Olex2 1.3 (Dolomanov et al., 2009)'
_computing_publication_material 'Olex2 1.3 (Dolomanov et al., 2009)'
_computing_structure_refinement 'SHELXL 2014/7 (Sheldrick, 2015)'
_computing_structure_solution 'SHELXT  (Sheldrick, 2015)'
_diffrn_ambient_environment N~2~
_diffrn_ambient_temperature 100.00(10)
_diffrn_detector 'Hybrid Pixel Array Detector'
_diffrn_detector_area_resol_mean 10.0000
_diffrn_detector_type HyPix
_diffrn_measured_fraction_theta_full 1.000
_diffrn_measured_fraction_theta_max 0.974
_diffrn_measurement_details
;
List of Runs (angles in degrees, time in seconds):

  # Type    Start    End  Width  t~exp~   \w     \q     \k     \f   Frames
--------------------------------------------------------------------------
  1  \w    -37.00  28.00   0.50    0.45    --  -46.87  30.00 -50.00  130
  2  \w    -43.00  27.00   0.50    0.45    --  -46.87  37.00   0.00  140
  3  \w    -51.00 -16.00   0.50    1.78    --  -88.50  45.00  90.00   70
  4  \w    -51.00 -17.00   0.50    1.78    --  -88.50  45.00  60.00   68
  5  \w    -68.00 -16.00   0.50    1.78    --  -88.50  61.00 120.00  104
  6  \w    -98.00 -72.00   0.50    1.78    --  -88.50 -54.00 -11.44   52
  7  \w   -101.00 -75.00   0.50    1.78    --  -88.50 -52.00  34.85   52
  8  \w    -99.00 -73.00   0.50    1.78    --  -88.50 -53.00   9.50   52
  9  \w   -101.00 -75.00   0.50    1.78    --  -88.50 -52.00 -23.99   52
 10  \w   -103.00 -74.00   0.50    1.78    --  -88.50 -53.00 -17.12   58
 11  \w    -99.00 -73.00   0.50    1.78    --  -88.50 -55.00  27.06   52
 12  \w    -97.00 -72.00   0.50    1.78    --  -88.50 -54.00  55.29   50
 13  \w    -99.00 -73.00   0.50    1.78    --  -88.50 -54.00  20.42   52
 14  \w    -98.00 -73.00   0.50    1.78    --  -88.50 -53.00  66.60   50
 15  \w    -98.00 -72.00   0.50    1.78    --  -88.50 -54.00  82.93   52
 16  \w    -98.00 -72.00   0.50    1.78    --  -88.50 -51.00  32.96   52
 17  \w    -98.00 -72.00   0.50    1.78    --  -88.50 -54.00  31.99   52
 18  \w   -100.00 -74.00   0.50    1.78    --  -88.50 -54.00  50.41   52
 19  \w   -101.00 -75.00   0.50    1.78    --  -88.50 -53.00  -4.12   52
 20  \w   -104.00 -73.00   0.50    1.78    --  -88.50 -55.00 -32.75   62
 21  \w   -113.00 -72.00   0.50    1.78    --  -88.50 -51.00  50.99   82
 22  \w   -116.00 -73.00   0.50    1.78    --  -88.50 -50.00  64.41   86
 23  \w   -112.00 -73.00   0.50    1.78    --  -88.50 -54.00  89.36   78
 24  \w   -121.00 -32.00   0.50    0.45    --  -46.87 -30.00 148.00  178
 25  \w     33.00 122.00   0.50    0.45    --   46.87  30.00 -50.00  178
 26  \w     91.00 178.00   0.50    1.78    --  106.69  30.00 -50.00  174
 27  \w    131.00 175.00   0.50    1.78    --  106.69  45.00 -30.00   88
 28  \w     92.00 123.00   0.50    1.78    --  106.69  45.00  60.00   62
 29  \w     94.00 175.00   0.50    1.78    --  106.69  61.00  30.00  162
 30  \w     92.00 125.00   0.50    1.78    --  106.69  45.00 -30.00   66
 31  \w     95.00 178.00   0.50    1.78    --  106.69  45.00  11.73  166
 32  \w     91.00 162.00   0.50    1.78    --  106.69  61.00  60.00  142
 33  \w     76.00 101.00   0.50    1.78    --  106.69 -77.00-120.00   50
 34  \w     35.00  70.00   0.50    1.78    --  106.69 -61.00-120.00   70
 35  \w     40.00  66.00   0.50    1.78    --  106.69 -77.00-120.00   52
 36  \w     35.00  99.00   0.50    1.78    --  106.69 -77.00-180.00  128
 37  \w     34.00  69.00   0.50    1.78    --  106.69 -61.00 -90.00   70
 38  \w     40.00  66.00   0.50    1.78    --  106.69 -61.00 -30.00   52
 39  \w     36.00 100.00   0.50    1.78    --  106.69 -77.00  30.00  128
 40  \w     41.00  67.00   0.50    1.78    --  106.69 -61.00  30.00   52
 41  \w     34.00  62.00   0.50    1.78    --  106.69 -61.00   0.00   56
 42  \w     34.00  96.00   0.50    1.78    --  106.69-125.00  30.00  124
 43  \w     34.00  70.00   0.50    1.78    --  106.69 -61.00 120.00   72
 44  \w     35.00  63.00   0.50    1.78    --  106.69 -61.00 150.00   56
 45  \w     32.00 121.00   0.50    0.45    --   46.87  37.00  30.00  178
 46  \w     31.00 120.00   0.50    0.45    --   46.87  55.00  48.54  178
 47  \w     32.00 120.00   0.50    0.45    --   46.87  54.00  89.32  176
 48  \w     31.00 120.00   0.50    0.45    --   46.87  55.00 128.09  178
 49  \w     31.00 120.00   0.50    0.45    --   46.87  55.00 111.40  178
 50  \w     34.00  59.00   0.50    1.78    --  106.69 -61.00-150.00   50
 51  \w     34.00  66.00   0.50    1.78    --  106.69 -61.00-180.00   64
 52  \w    -28.00  37.00   0.50    0.45    --   46.87 -30.00 148.00  130
 53  \w   -120.00 -83.00   0.50    0.45    --  -46.87 -57.00-150.00   74
 54  \w   -120.00 -87.00   0.50    0.45    --  -46.87-125.00 -60.00   66
 55  \w   -139.00-113.00   0.50    1.78    --  -88.50 -54.00  31.99   52
 56  \w   -140.00 -74.00   0.50    1.78    --  -88.50 -52.00  60.14  132
 57  \w   -149.00-123.00   0.50    1.78    --  -88.50 -54.00  50.41   52
 58  \w   -160.00 -73.00   0.50    1.78    --  -88.50 -55.00  30.14  174
 59  \w   -156.00-131.00   0.50    1.78    --  -88.50 -50.00  64.41   50
 60  \w   -160.00 -73.00   0.50    1.78    --  -88.50 -52.00  73.58  174
 61  \w   -163.00 -73.00   0.50    1.78    --  -88.50 -30.00 148.00  180
 62  \w   -160.00-123.50   0.50    1.78    --  -88.50 -54.00 -28.17   73
;
_diffrn_measurement_device 'four-circle diffractometer'
_diffrn_measurement_device_type 'XtaLAB Synergy, Dualflex, HyPix'
_diffrn_measurement_method '\w scans'
_diffrn_orient_matrix_type 'CrysAlisPro convention (1999,Acta A55,543-557)'
_diffrn_orient_matrix_UB_11 -0.1005613000
_diffrn_orient_matrix_UB_12 -0.0332458000
_diffrn_orient_matrix_UB_13 -0.0139513000
_diffrn_orient_matrix_UB_21 0.0187638000
_diffrn_orient_matrix_UB_22 -0.0379058000
_diffrn_orient_matrix_UB_23 -0.0780187000
_diffrn_orient_matrix_UB_31 0.0220604000
_diffrn_orient_matrix_UB_32 -0.1189896000
_diffrn_orient_matrix_UB_33 0.0286823000
_diffrn_radiation_monochromator mirror
_diffrn_radiation_probe x-ray
_diffrn_radiation_type 'Cu K\a'
_diffrn_radiation_wavelength 1.54184
_diffrn_reflns_av_R_equivalents 0.0415
_diffrn_reflns_av_unetI/netI 0.0299
_diffrn_reflns_Laue_measured_fraction_full 1.000
_diffrn_reflns_Laue_measured_fraction_max 0.974
_diffrn_reflns_limit_h_max 18
_diffrn_reflns_limit_h_min -18
_diffrn_reflns_limit_k_max 13
_diffrn_reflns_limit_k_min -14
_diffrn_reflns_limit_l_max 22
_diffrn_reflns_limit_l_min -23
_diffrn_reflns_number 66189
_diffrn_reflns_point_group_measured_fraction_full 0.984
_diffrn_reflns_point_group_measured_fraction_max 0.937
_diffrn_reflns_theta_full 67.684
_diffrn_reflns_theta_max 76.626
_diffrn_reflns_theta_min 2.417
_diffrn_source 'micro-focus sealed X-ray tube'
_diffrn_source_type 'PhotonJet (Cu) X-ray Source'
_exptl_absorpt_coefficient_mu 1.150
_exptl_absorpt_correction_T_max 1.000
_exptl_absorpt_correction_T_min 0.551
_exptl_absorpt_correction_type gaussian
_exptl_absorpt_process_details
;
CrysAlisPro 1.171.40.63a (Rigaku Oxford Diffraction, 2019)
Numerical absorption correction based on gaussian integration over
			a multifaceted crystal model
Empirical absorption correction using spherical harmonics,
 implemented in SCALE3 ABSPACK scaling algorithm.
;
_exptl_crystal_colour 'clear colourless'
_exptl_crystal_colour_lustre clear
_exptl_crystal_colour_primary colourless
_exptl_crystal_density_diffrn 1.200
_exptl_crystal_description plate
_exptl_crystal_F_000 1272
_exptl_crystal_size_max 0.214
_exptl_crystal_size_mid 0.133
_exptl_crystal_size_min 0.039
_refine_diff_density_max 0.242
_refine_diff_density_min -0.260
_refine_diff_density_rms 0.039
_refine_ls_abs_structure_details
;
 Flack x determined using 5318 quotients [(I+)-(I-)]/[(I+)+(I-)]
 (Parsons, Flack and Wagner, Acta Cryst. B69 (2013) 249-259).
;
_refine_ls_abs_structure_Flack -0.013(5)
_refine_ls_extinction_method none
_refine_ls_goodness_of_fit_ref 1.050
_refine_ls_hydrogen_treatment constr
_refine_ls_matrix_type full
_refine_ls_number_parameters 755
_refine_ls_number_reflns 12679
_refine_ls_number_restraints 1
_refine_ls_restrained_S_all 1.050
_refine_ls_R_factor_all 0.0338
_refine_ls_R_factor_gt 0.0323
_refine_ls_shift/su_max 0.000
_refine_ls_shift/su_mean 0.000
_refine_ls_structure_factor_coef Fsqd
_refine_ls_weighting_details 'w=1/[\s^2^(Fo^2^)+(0.0529P)^2^+0.4511P] where P=(Fo^2^+2Fc^2^)/3'
_refine_ls_weighting_scheme calc
_refine_ls_wR_factor_gt 0.0849
_refine_ls_wR_factor_ref 0.0859
_reflns_Friedel_coverage 0.831
_reflns_Friedel_fraction_full 0.966
_reflns_Friedel_fraction_max 0.895
_reflns_number_gt 12165
_reflns_number_total 12679
_reflns_threshold_expression 'I > 2\s(I)'
_cod_data_source_file cs0c03440_si_005.cif
_cod_data_source_block hpd153
_cod_depositor_comments 'Adding full bibliography for 4518056--4518062.cif.'
_cod_database_code 4518061
_shelx_shelxl_version_number 2014/7
_chemical_oxdiff_formula 'C H N S O'
_chemical_oxdiff_usercomment HD6205-6
_shelx_space_group_comment
;
The symmetry employed for this shelxl refinement is uniquely defined
by the following loop, which should always be used as a source of
symmetry information in preference to the above space-group names.
They are only intended as comments.
;
_shelx_estimated_absorpt_t_max 0.957
_shelx_estimated_absorpt_t_min 0.791
_reflns_odcompleteness_completeness 100.00
_reflns_odcompleteness_iscentric 1
_reflns_odcompleteness_theta 66.97
_olex2_refinement_description
;
1. Fixed Uiso
 At 1.2 times of:
  All C(H) groups, All C(H,H) groups
 At 1.5 times of:
  All C(H,H,H) groups, All O(H) groups
2.a Ternary CH refined with riding coordinates:
 C14(H14), C51(H51), C47(H47), C45(H45), C8(H8), C10(H10), C18(H18), C55(H55)
2.b Secondary CH2 refined with riding coordinates:
 C48(H48A,H48B), C49(H49A,H49B), C19(H19A,H19B), C23(H23A,H23B), C22(H22A,
 H22B), C3(H3A,H3B), C21(H21A,H21B), C44(H44A,H44B), C39(H39A,H39B), C60(H60A,
 H60B), C12(H12A,H12B), C7(H7A,H7B), C11(H11A,H11B), C52(H52A,H52B), C40(H40A,
 H40B), C59(H59A,H59B), C56(H56A,H56B), C43(H43A,H43B), C58(H58A,H58B),
 C15(H15A,H15B), C6(H6A,H6B), C2(H2A,H2B), C24(H24A,H24B), C61(H61A,H61B)
2.c Aromatic/amide H refined with riding coordinates:
 C16(H16), C53(H53), C63(H63), C30(H30), C28(H28), C26(H26), C27(H27),
 C67(H67), C64(H64), C29(H29), C66(H66), C65(H65)
2.d Idealised Me refined as rotating group:
 C69(H69A,H69B,H69C), C31(H31A,H31B,H31C), C33(H33A,H33B,H33C), C68(H68A,H68B,
 H68C), C32(H32A,H32B,H32C), C72(H72A,H72B,H72C), C70(H70A,H70B,H70C), C36(H36A,
 H36B,H36C), C37(H37A,H37B,H37C), C71(H71A,H71B,H71C), C35(H35A,H35B,H35C),
 C34(H34A,H34B,H34C), C73(H73A,H73B,H73C), C74(H74A,H74B,H74C)
2.e Idealised tetrahedral OH refined as rotating group:
 O6(H6), O3(H3)
;
_olex2_exptl_crystal_mounting_method 'nylon loop'
_olex2_submission_special_instructions 'No special instructions were received'
_oxdiff_exptl_absorpt_empirical_details
;
Empirical correction (ABSPACK) includes:
- Absorption correction using spherical harmonics
- Frame scaling
;
_oxdiff_exptl_absorpt_empirical_full_max 1.377
_oxdiff_exptl_absorpt_empirical_full_min 0.739

loop_
_space_group_symop_operation_xyz
'x, y, z'
'-x, y+1/2, -z'

loop_
_atom_site_label
_atom_site_type_symbol
_atom_site_fract_x
_atom_site_fract_y
_atom_site_fract_z
_atom_site_U_iso_or_equiv
_atom_site_adp_type
_atom_site_occupancy
_atom_site_site_symmetry_order
_atom_site_calc_flag
_atom_site_refinement_flags_posn
_atom_site_refinement_flags_adp
_atom_site_refinement_flags_occupancy
_atom_site_disorder_assembly
_atom_site_disorder_group
S1 S -0.43256(3) 0.14637(5) 0.30495(3) 0.02196(12) Uani 1 1 d . . . . .
S2 S 0.41095(3) 0.72364(5) 0.15451(3) 0.02178(12) Uani 1 1 d . . . . .
O6 O 1.19952(10) 0.88415(14) 0.04558(8) 0.0252(3) Uani 1 1 d . . . . .
H6 H 1.2474 0.8618 0.0683 0.038 Uiso 1 1 calc R U . . .
O2 O -0.46898(11) 0.04002(15) 0.27929(9) 0.0286(4) Uani 1 1 d . . . . .
O3 O 0.37615(11) 0.37572(15) 0.18056(9) 0.0282(4) Uani 1 1 d . . . . .
H3 H 0.3773 0.4441 0.1696 0.042 Uiso 1 1 calc R U . . .
O4 O 0.39752(11) 0.61077(15) 0.12772(9) 0.0304(4) Uani 1 1 d . . . . .
O1 O -0.49209(10) 0.22529(17) 0.33695(9) 0.0312(4) Uani 1 1 d . . . . .
O5 O 0.33219(11) 0.79488(16) 0.15924(9) 0.0304(4) Uani 1 1 d . . . . .
C14 C 0.05538(14) 0.32679(18) 0.33882(11) 0.0182(4) Uani 1 1 d . . . . .
H14 H 0.1003 0.3157 0.3815 0.022 Uiso 1 1 calc R U . . .
C51 C 0.86587(14) 0.80978(18) 0.18102(11) 0.0183(4) Uani 1 1 d . . . . .
H51 H 0.9096 0.8097 0.2251 0.022 Uiso 1 1 calc R U . . .
C46 C 1.07524(14) 0.75009(18) 0.06262(11) 0.0194(4) Uani 1 1 d . . . . .
C17 C -0.09728(13) 0.30828(19) 0.43358(11) 0.0176(4) Uani 1 1 d . . . . .
C54 C 0.71923(14) 0.77170(18) 0.27906(11) 0.0185(4) Uani 1 1 d . . . . .
C16 C -0.07430(15) 0.40783(19) 0.40831(11) 0.0205(4) Uani 1 1 d . . . . .
H16 H -0.1079 0.4707 0.4236 0.025 Uiso 1 1 calc R U . . .
C50 C 0.92551(14) 0.83503(17) 0.11495(11) 0.0170(4) Uani 1 1 d . . . . .
C53 C 0.72707(14) 0.87141(19) 0.24760(11) 0.0199(4) Uani 1 1 d . . . . .
H53 H 0.6844 0.9275 0.2590 0.024 Uiso 1 1 calc R U . . .
C9 C 0.25063(14) 0.25286(19) 0.20884(11) 0.0201(4) Uani 1 1 d . . . . .
C5 C -0.00456(13) 0.21962(18) 0.33600(10) 0.0181(4) Uani 1 1 d . . . . .
C1 C -0.23388(14) 0.19867(18) 0.47301(11) 0.0195(4) Uani 1 1 d . . . . .
C48 C 1.05986(15) 0.95995(19) 0.08420(11) 0.0204(4) Uani 1 1 d . . . . .
H48A H 1.0355 0.9712 0.0331 0.025 Uiso 1 1 calc R U . . .
H48B H 1.0940 1.0282 0.0999 0.025 Uiso 1 1 calc R U . . .
C4 C -0.04381(13) 0.20264(18) 0.41457(11) 0.0178(4) Uani 1 1 d . . . . .
C49 C 0.98089(14) 0.94224(18) 0.13361(11) 0.0199(4) Uani 1 1 d . . . . .
H49A H 0.9399 1.0080 0.1291 0.024 Uiso 1 1 calc R U . . .
H49B H 1.0054 0.9380 0.1851 0.024 Uiso 1 1 calc R U . . .
C13 C 0.11371(14) 0.34838(18) 0.27170(11) 0.0176(4) Uani 1 1 d . . . . .
C19 C -0.13571(14) 0.31580(19) 0.56676(11) 0.0209(4) Uani 1 1 d . . . . .
H19A H -0.0913 0.2550 0.5781 0.025 Uiso 1 1 calc R U . . .
H19B H -0.1028 0.3880 0.5721 0.025 Uiso 1 1 calc R U . . .
C47 C 1.12314(14) 0.85989(19) 0.08785(11) 0.0205(4) Uani 1 1 d . . . . .
H47 H 1.1463 0.8500 0.1400 0.025 Uiso 1 1 calc R U . . .
C45 C 0.99277(13) 0.73435(18) 0.11125(10) 0.0175(4) Uani 1 1 d . . . . .
H45 H 1.0210 0.7276 0.1622 0.021 Uiso 1 1 calc R U . . .
C23 C -0.28696(14) 0.21627(19) 0.39801(11) 0.0206(4) Uani 1 1 d . . . . .
H23A H -0.3285 0.2809 0.4019 0.025 Uiso 1 1 calc R U . . .
H23B H -0.2433 0.2354 0.3611 0.025 Uiso 1 1 calc R U . . .
C69 C 0.73652(14) 0.68923(19) 0.12456(11) 0.0217(4) Uani 1 1 d . . . . .
H69A H 0.6956 0.7524 0.1321 0.033 Uiso 1 1 calc R U . . .
H69B H 0.7036 0.6185 0.1295 0.033 Uiso 1 1 calc R U . . .
H69C H 0.7589 0.6940 0.0755 0.033 Uiso 1 1 calc R U . . .
C8 C 0.17316(13) 0.24232(18) 0.26296(10) 0.0175(4) Uani 1 1 d . . . . .
H8 H 0.2052 0.2305 0.3121 0.021 Uiso 1 1 calc R U . . .
C22 C -0.30369(14) 0.19021(19) 0.53234(11) 0.0215(4) Uani 1 1 d . . . . .
H22A H -0.3503 0.2491 0.5231 0.026 Uiso 1 1 calc R U . . .
H22B H -0.3346 0.1166 0.5277 0.026 Uiso 1 1 calc R U . . .
C3 C -0.10388(15) 0.09554(19) 0.41496(12) 0.0207(4) Uani 1 1 d . . . . .
H3A H -0.1373 0.0882 0.3666 0.025 Uiso 1 1 calc R U . . .
H3B H -0.0638 0.0292 0.4218 0.025 Uiso 1 1 calc R U . . .
C31 C 0.03288(14) 0.18689(19) 0.47591(11) 0.0213(4) Uani 1 1 d . . . . .
H31A H 0.0656 0.2578 0.4839 0.032 Uiso 1 1 calc R U . . .
H31B H 0.0751 0.1289 0.4612 0.032 Uiso 1 1 calc R U . . .
H31C H 0.0062 0.1640 0.5212 0.032 Uiso 1 1 calc R U . . .
C38 C 0.60006(14) 0.64111(19) 0.32673(11) 0.0203(4) Uani 1 1 d . . . . .
C10 C 0.30769(14) 0.3568(2) 0.23205(11) 0.0224(4) Uani 1 1 d . . . . .
H10 H 0.3395 0.3404 0.2808 0.027 Uiso 1 1 calc R U . . .
C21 C -0.26243(15) 0.2027(2) 0.61054(11) 0.0232(4) Uani 1 1 d . . . . .
H21A H -0.2216 0.1383 0.6221 0.028 Uiso 1 1 calc R U . . .
H21B H -0.3118 0.2003 0.6447 0.028 Uiso 1 1 calc R U . . .
C44 C 0.94018(14) 0.62499(18) 0.09861(11) 0.0199(4) Uani 1 1 d . . . . .
H44A H 0.9832 0.5627 0.0918 0.024 Uiso 1 1 calc R U . . .
H44B H 0.8996 0.6314 0.0536 0.024 Uiso 1 1 calc R U . . .
C39 C 0.67301(15) 0.5484(2) 0.32906(12) 0.0229(4) Uani 1 1 d . . . . .
H39A H 0.7069 0.5501 0.3775 0.027 Uiso 1 1 calc R U . . .
H39B H 0.6425 0.4746 0.3239 0.027 Uiso 1 1 calc R U . . .
C60 C 0.54519(14) 0.63589(19) 0.25154(11) 0.0207(4) Uani 1 1 d . . . . .
H60A H 0.5869 0.6510 0.2125 0.025 Uiso 1 1 calc R U . . .
H60B H 0.5211 0.5589 0.2441 0.025 Uiso 1 1 calc R U . . .
C20 C -0.20870(15) 0.3119(2) 0.62302(11) 0.0219(4) Uani 1 1 d . . . . .
C18 C -0.17315(14) 0.30340(18) 0.48648(11) 0.0185(4) Uani 1 1 d . . . . .
H18 H -0.2128 0.3701 0.4755 0.022 Uiso 1 1 calc R U . . .
C12 C 0.17697(15) 0.44799(18) 0.29185(12) 0.0219(4) Uani 1 1 d . . . . .
H12A H 0.1403 0.5176 0.2921 0.026 Uiso 1 1 calc R U . . .
H12B H 0.2048 0.4365 0.3419 0.026 Uiso 1 1 calc R U . . .
C7 C 0.11212(14) 0.13950(19) 0.25066(11) 0.0203(4) Uani 1 1 d . . . . .
H7A H 0.1502 0.0727 0.2428 0.024 Uiso 1 1 calc R U . . .
H7B H 0.0715 0.1509 0.2061 0.024 Uiso 1 1 calc R U . . .
C33 C 0.21695(15) 0.2610(2) 0.12801(11) 0.0231(4) Uani 1 1 d . . . . .
H33A H 0.1688 0.2055 0.1175 0.035 Uiso 1 1 calc R U . . .
H33B H 0.2675 0.2460 0.0972 0.035 Uiso 1 1 calc R U . . .
H33C H 0.1931 0.3364 0.1177 0.035 Uiso 1 1 calc R U . . .
C55 C 0.64861(14) 0.75569(18) 0.33566(11) 0.0190(4) Uani 1 1 d . . . . .
H55 H 0.6014 0.8151 0.3264 0.023 Uiso 1 1 calc R U . . .
C68 C 0.86551(14) 0.68533(19) 0.32238(11) 0.0215(4) Uani 1 1 d . . . . .
H68A H 0.8768 0.7643 0.3348 0.032 Uiso 1 1 calc R U . . .
H68B H 0.9202 0.6526 0.3034 0.032 Uiso 1 1 calc R U . . .
H68C H 0.8500 0.6443 0.3662 0.032 Uiso 1 1 calc R U . . .
C11 C 0.25226(15) 0.46321(19) 0.23956(12) 0.0237(4) Uani 1 1 d . . . . .
H11A H 0.2251 0.4852 0.1908 0.028 Uiso 1 1 calc R U . . .
H11B H 0.2930 0.5246 0.2576 0.028 Uiso 1 1 calc R U . . .
C41 C 0.78495(14) 0.67704(18) 0.26287(11) 0.0186(4) Uani 1 1 d . . . . .
C52 C 0.79782(15) 0.90341(19) 0.19540(12) 0.0215(4) Uani 1 1 d . . . . .
H52A H 0.8318 0.9694 0.2154 0.026 Uiso 1 1 calc R U . . .
H52B H 0.7666 0.9260 0.1482 0.026 Uiso 1 1 calc R U . . .
C32 C -0.08353(14) 0.2305(2) 0.27687(11) 0.0217(4) Uani 1 1 d . . . . .
H32A H -0.1194 0.2974 0.2866 0.033 Uiso 1 1 calc R U . . .
H32B H -0.1223 0.1638 0.2779 0.033 Uiso 1 1 calc R U . . .
H32C H -0.0590 0.2371 0.2286 0.033 Uiso 1 1 calc R U . . .
C72 C 0.86912(14) 0.85605(19) 0.04229(11) 0.0208(4) Uani 1 1 d . . . . .
H72A H 0.8551 0.7841 0.0182 0.031 Uiso 1 1 calc R U . . .
H72B H 0.9040 0.9030 0.0103 0.031 Uiso 1 1 calc R U . . .
H72C H 0.8125 0.8944 0.0523 0.031 Uiso 1 1 calc R U . . .
C40 C 0.74088(15) 0.55946(19) 0.26934(12) 0.0217(4) Uani 1 1 d . . . . .
H40A H 0.7092 0.5403 0.2217 0.026 Uiso 1 1 calc R U . . .
H40B H 0.7898 0.5036 0.2790 0.026 Uiso 1 1 calc R U . . .
C59 C 0.53529(15) 0.6226(2) 0.38866(11) 0.0239(5) Uani 1 1 d . . . . .
H59A H 0.4834 0.6750 0.3814 0.029 Uiso 1 1 calc R U . . .
H59B H 0.5110 0.5453 0.3850 0.029 Uiso 1 1 calc R U . . .
C25 C -0.38254(14) 0.2148(2) 0.23141(11) 0.0224(4) Uani 1 1 d . . . . .
C56 C 0.69068(15) 0.7732(2) 0.41455(11) 0.0228(4) Uani 1 1 d . . . . .
H56A H 0.7422 0.7206 0.4230 0.027 Uiso 1 1 calc R U . . .
H56B H 0.7154 0.8504 0.4186 0.027 Uiso 1 1 calc R U . . .
C63 C 0.51272(15) 0.7392(2) 0.03607(12) 0.0301(5) Uani 1 1 d . . . . .
H63 H 0.4944 0.6641 0.0256 0.036 Uiso 1 1 calc R U . . .
C43 C 0.88366(14) 0.59937(18) 0.16401(11) 0.0207(4) Uani 1 1 d . . . . .
H43A H 0.9254 0.5849 0.2075 0.025 Uiso 1 1 calc R U . . .
H43B H 0.8484 0.5299 0.1536 0.025 Uiso 1 1 calc R U . . .
C42 C 0.81774(14) 0.69368(18) 0.18234(11) 0.0186(4) Uani 1 1 d . . . . .
C58 C 0.58003(15) 0.6400(2) 0.46540(11) 0.0260(5) Uani 1 1 d . . . . .
H58A H 0.6269 0.5815 0.4752 0.031 Uiso 1 1 calc R U . . .
H58B H 0.5337 0.6309 0.5017 0.031 Uiso 1 1 calc R U . . .
C57 C 0.62425(15) 0.7558(2) 0.47536(12) 0.0258(5) Uani 1 1 d . . . . .
C15 C -0.00034(15) 0.43067(18) 0.35794(12) 0.0218(4) Uani 1 1 d . . . . .
H15A H 0.0414 0.4874 0.3809 0.026 Uiso 1 1 calc R U . . .
H15B H -0.0279 0.4634 0.3120 0.026 Uiso 1 1 calc R U . . .
C6 C 0.05460(15) 0.11858(18) 0.31635(11) 0.0203(4) Uani 1 1 d . . . . .
H6A H 0.0956 0.0992 0.3594 0.024 Uiso 1 1 calc R U . . .
H6B H 0.0146 0.0532 0.3054 0.024 Uiso 1 1 calc R U . . .
C2 C -0.17267(14) 0.09446(19) 0.47435(11) 0.0198(4) Uani 1 1 d . . . . .
H2A H -0.2113 0.0268 0.4679 0.024 Uiso 1 1 calc R U . . .
H2B H -0.1393 0.0892 0.5229 0.024 Uiso 1 1 calc R U . . .
C24 C -0.34207(15) 0.11482(19) 0.37125(12) 0.0231(4) Uani 1 1 d . . . . .
H24A H -0.3678 0.0783 0.4138 0.028 Uiso 1 1 calc R U . . .
H24B H -0.3008 0.0603 0.3497 0.028 Uiso 1 1 calc R U . . .
C30 C -0.30762(17) 0.1676(2) 0.20091(14) 0.0320(5) Uani 1 1 d . . . . .
H30 H -0.2810 0.1009 0.2209 0.038 Uiso 1 1 calc R U . . .
C62 C 0.48672(15) 0.7927(2) 0.09845(12) 0.0249(5) Uani 1 1 d . . . . .
C70 C 1.14295(15) 0.6535(2) 0.07871(13) 0.0254(5) Uani 1 1 d . . . . .
H70A H 1.1988 0.6682 0.0542 0.038 Uiso 1 1 calc R U . . .
H70B H 1.1160 0.5829 0.0606 0.038 Uiso 1 1 calc R U . . .
H70C H 1.1571 0.6480 0.1316 0.038 Uiso 1 1 calc R U . . .
C36 C -0.27146(16) 0.4144(2) 0.61683(13) 0.0276(5) Uani 1 1 d . . . . .
H36A H -0.2354 0.4829 0.6247 0.041 Uiso 1 1 calc R U . . .
H36B H -0.3163 0.4095 0.6539 0.041 Uiso 1 1 calc R U . . .
H36C H -0.3028 0.4164 0.5680 0.041 Uiso 1 1 calc R U . . .
C37 C -0.16161(16) 0.3096(2) 0.70022(12) 0.0281(5) Uani 1 1 d . . . . .
H37A H -0.1205 0.2450 0.7048 0.042 Uiso 1 1 calc R U . . .
H37B H -0.2075 0.3032 0.7364 0.042 Uiso 1 1 calc R U . . .
H37C H -0.1268 0.3789 0.7088 0.042 Uiso 1 1 calc R U . . .
C71 C 1.05008(15) 0.7510(2) -0.02002(11) 0.0235(4) Uani 1 1 d . . . . .
H71A H 1.0132 0.8175 -0.0326 0.035 Uiso 1 1 calc R U . . .
H71B H 1.0154 0.6832 -0.0336 0.035 Uiso 1 1 calc R U . . .
H71C H 1.1056 0.7530 -0.0466 0.035 Uiso 1 1 calc R U . . .
C61 C 0.46576(14) 0.7191(2) 0.24371(11) 0.0240(4) Uani 1 1 d . . . . .
H61A H 0.4886 0.7951 0.2567 0.029 Uiso 1 1 calc R U . . .
H61B H 0.4205 0.6985 0.2790 0.029 Uiso 1 1 calc R U . . .
C35 C 0.05646(15) 0.37975(19) 0.20077(11) 0.0222(4) Uani 1 1 d . . . . .
H35A H 0.0440 0.3120 0.1715 0.033 Uiso 1 1 calc R U . . .
H35B H 0.0902 0.4336 0.1725 0.033 Uiso 1 1 calc R U . . .
H35C H -0.0010 0.4135 0.2135 0.033 Uiso 1 1 calc R U . . .
C28 C -0.31065(18) 0.3154(2) 0.11194(13) 0.0345(6) Uani 1 1 d . . . . .
H28 H -0.2860 0.3505 0.0711 0.041 Uiso 1 1 calc R U . . .
C26 C -0.42194(16) 0.3117(2) 0.20306(13) 0.0299(5) Uani 1 1 d . . . . .
H26 H -0.4727 0.3441 0.2244 0.036 Uiso 1 1 calc R U . . .
C27 C -0.38586(18) 0.3610(2) 0.14263(15) 0.0364(6) Uani 1 1 d . . . . .
H27 H -0.4131 0.4269 0.1220 0.044 Uiso 1 1 calc R U . . .
C34 C 0.31286(15) 0.1499(2) 0.21763(12) 0.0257(5) Uani 1 1 d . . . . .
H34A H 0.3272 0.1353 0.2698 0.039 Uiso 1 1 calc R U . . .
H34B H 0.3691 0.1640 0.1935 0.039 Uiso 1 1 calc R U . . .
H34C H 0.2820 0.0844 0.1952 0.039 Uiso 1 1 calc R U . . .
C67 C 0.51368(17) 0.9018(2) 0.11598(14) 0.0325(5) Uani 1 1 d . . . . .
H67 H 0.4944 0.9377 0.1586 0.039 Uiso 1 1 calc R U . . .
C73 C 0.67897(18) 0.7590(3) 0.54940(13) 0.0356(6) Uani 1 1 d . . . . .
H73A H 0.7261 0.7010 0.5505 0.053 Uiso 1 1 calc R U . . .
H73B H 0.6383 0.7453 0.5887 0.053 Uiso 1 1 calc R U . . .
H73C H 0.7075 0.8329 0.5563 0.053 Uiso 1 1 calc R U . . .
C74 C 0.55273(17) 0.8487(2) 0.47461(13) 0.0297(5) Uani 1 1 d . . . . .
H74A H 0.5826 0.9211 0.4844 0.045 Uiso 1 1 calc R U . . .
H74B H 0.5102 0.8336 0.5124 0.045 Uiso 1 1 calc R U . . .
H74C H 0.5195 0.8510 0.4266 0.045 Uiso 1 1 calc R U . . .
C64 C 0.56644(17) 0.7976(3) -0.01122(14) 0.0402(7) Uani 1 1 d . . . . .
H64 H 0.5834 0.7634 -0.0551 0.048 Uiso 1 1 calc R U . . .
C29 C -0.27200(18) 0.2189(2) 0.14107(14) 0.0368(6) Uani 1 1 d . . . . .
H29 H -0.2206 0.1871 0.1201 0.044 Uiso 1 1 calc R U . . .
C66 C 0.56958(19) 0.9569(3) 0.06939(16) 0.0420(7) Uani 1 1 d . . . . .
H66 H 0.5907 1.0305 0.0810 0.050 Uiso 1 1 calc R U . . .
C65 C 0.59473(18) 0.9051(3) 0.00611(15) 0.0445(7) Uani 1 1 d . . . . .
H65 H 0.6320 0.9442 -0.0258 0.053 Uiso 1 1 calc R U . . .

loop_
_atom_site_aniso_label
_atom_site_aniso_U_11
_atom_site_aniso_U_22
_atom_site_aniso_U_33
_atom_site_aniso_U_23
_atom_site_aniso_U_13
_atom_site_aniso_U_12
S1 0.0184(2) 0.0287(3) 0.0189(2) -0.0016(2) 0.00245(18) 0.0009(2)
S2 0.0191(2) 0.0303(3) 0.0160(2) 0.0007(2) 0.00167(17) -0.0022(2)
O6 0.0185(7) 0.0339(9) 0.0235(7) 0.0019(6) 0.0044(6) -0.0008(6)
O2 0.0253(8) 0.0336(10) 0.0265(8) -0.0009(7) -0.0009(6) -0.0049(7)
O3 0.0236(8) 0.0322(9) 0.0298(8) 0.0045(7) 0.0100(6) -0.0021(7)
O4 0.0332(9) 0.0337(10) 0.0239(8) 0.0007(7) -0.0001(7) -0.0098(7)
O1 0.0249(8) 0.0430(10) 0.0262(8) -0.0056(7) 0.0058(6) 0.0072(8)
O5 0.0213(7) 0.0461(11) 0.0238(8) 0.0016(7) 0.0023(6) 0.0043(7)
C14 0.0209(10) 0.0186(11) 0.0155(9) 0.0008(7) 0.0034(7) 0.0007(8)
C51 0.0213(10) 0.0188(10) 0.0147(9) 0.0012(8) 0.0015(7) 0.0017(8)
C46 0.0192(9) 0.0220(11) 0.0171(9) 0.0001(8) 0.0026(7) 0.0035(8)
C17 0.0188(9) 0.0206(10) 0.0136(9) -0.0003(8) 0.0013(7) 0.0001(8)
C54 0.0187(9) 0.0224(11) 0.0143(9) 0.0003(7) 0.0001(7) -0.0009(8)
C16 0.0238(10) 0.0191(11) 0.0189(10) -0.0012(8) 0.0032(8) 0.0016(8)
C50 0.0190(9) 0.0191(10) 0.0128(9) 0.0006(7) 0.0006(7) 0.0024(8)
C53 0.0196(10) 0.0225(11) 0.0178(9) -0.0012(8) 0.0035(8) 0.0035(8)
C9 0.0188(9) 0.0249(12) 0.0169(9) -0.0004(8) 0.0029(7) 0.0008(8)
C5 0.0204(9) 0.0185(10) 0.0159(9) 0.0006(8) 0.0040(7) 0.0003(8)
C1 0.0213(9) 0.0215(11) 0.0161(9) -0.0001(8) 0.0042(8) -0.0020(8)
C48 0.0241(10) 0.0201(11) 0.0174(10) -0.0002(8) 0.0035(8) -0.0019(8)
C4 0.0196(9) 0.0186(11) 0.0154(9) -0.0011(7) 0.0034(7) 0.0008(8)
C49 0.0233(10) 0.0208(11) 0.0159(9) -0.0011(8) 0.0030(8) 0.0008(8)
C13 0.0203(9) 0.0179(10) 0.0148(9) 0.0011(7) 0.0019(7) 0.0001(8)
C19 0.0230(10) 0.0233(11) 0.0167(10) -0.0022(8) 0.0032(8) -0.0025(8)
C47 0.0191(10) 0.0264(11) 0.0163(9) 0.0019(8) 0.0024(8) -0.0001(8)
C45 0.0198(9) 0.0202(10) 0.0124(8) -0.0001(8) 0.0004(7) 0.0012(8)
C23 0.0222(9) 0.0221(11) 0.0175(9) 0.0001(8) 0.0014(7) -0.0006(9)
C69 0.0217(10) 0.0242(11) 0.0192(10) -0.0001(8) 0.0018(8) -0.0012(8)
C8 0.0192(9) 0.0208(11) 0.0127(8) 0.0016(7) 0.0010(7) 0.0007(8)
C22 0.0222(10) 0.0250(11) 0.0177(10) -0.0022(8) 0.0050(8) -0.0042(8)
C3 0.0240(10) 0.0171(10) 0.0217(10) 0.0000(8) 0.0067(8) 0.0010(8)
C31 0.0234(10) 0.0250(11) 0.0158(9) 0.0031(8) 0.0027(8) 0.0041(8)
C38 0.0204(9) 0.0240(11) 0.0164(9) 0.0021(8) 0.0016(7) -0.0023(9)
C10 0.0184(10) 0.0312(12) 0.0178(10) 0.0029(8) 0.0026(8) -0.0030(9)
C21 0.0274(10) 0.0259(12) 0.0170(10) 0.0002(8) 0.0069(8) -0.0025(9)
C44 0.0224(10) 0.0192(11) 0.0185(10) -0.0017(8) 0.0030(8) 0.0022(8)
C39 0.0235(11) 0.0231(11) 0.0221(10) 0.0047(9) 0.0024(8) -0.0006(9)
C60 0.0212(10) 0.0236(11) 0.0174(9) -0.0005(8) 0.0013(7) 0.0001(8)
C20 0.0263(10) 0.0246(11) 0.0152(10) -0.0013(8) 0.0041(8) -0.0022(9)
C18 0.0204(9) 0.0195(10) 0.0158(9) 0.0003(8) 0.0039(7) 0.0006(8)
C12 0.0259(11) 0.0189(11) 0.0213(10) -0.0004(8) 0.0053(8) -0.0026(9)
C7 0.0227(10) 0.0193(10) 0.0194(10) -0.0013(8) 0.0051(8) 0.0013(9)
C33 0.0230(10) 0.0306(12) 0.0162(10) -0.0002(8) 0.0046(8) -0.0013(9)
C55 0.0186(9) 0.0233(11) 0.0152(9) 0.0001(8) 0.0012(7) -0.0005(8)
C68 0.0217(10) 0.0243(11) 0.0184(10) 0.0046(8) 0.0009(8) 0.0019(8)
C11 0.0269(11) 0.0216(11) 0.0232(11) 0.0024(8) 0.0053(9) -0.0050(9)
C41 0.0198(9) 0.0188(11) 0.0172(9) 0.0016(7) 0.0012(8) 0.0016(8)
C52 0.0241(10) 0.0195(11) 0.0216(10) 0.0023(8) 0.0068(8) 0.0026(8)
C32 0.0217(10) 0.0255(11) 0.0182(9) -0.0015(8) 0.0035(7) -0.0029(9)
C72 0.0217(10) 0.0260(11) 0.0147(9) 0.0030(8) 0.0005(8) 0.0028(8)
C40 0.0235(10) 0.0192(11) 0.0227(10) 0.0036(8) 0.0031(8) 0.0013(8)
C59 0.0258(11) 0.0272(12) 0.0188(10) 0.0033(8) 0.0030(8) -0.0049(9)
C25 0.0216(10) 0.0276(12) 0.0178(9) -0.0029(9) -0.0002(7) -0.0002(9)
C56 0.0221(10) 0.0296(12) 0.0167(10) 0.0007(8) 0.0015(8) -0.0042(9)
C63 0.0244(11) 0.0456(15) 0.0206(10) 0.0015(10) 0.0037(8) 0.0002(10)
C43 0.0237(10) 0.0175(10) 0.0211(10) 0.0001(8) 0.0030(8) 0.0012(8)
C42 0.0196(9) 0.0201(11) 0.0165(9) 0.0013(7) 0.0037(7) 0.0011(8)
C58 0.0261(11) 0.0354(13) 0.0166(10) 0.0063(9) 0.0026(8) -0.0041(10)
C57 0.0253(10) 0.0354(13) 0.0168(10) -0.0004(9) 0.0033(8) -0.0055(9)
C15 0.0275(11) 0.0164(10) 0.0224(10) 0.0017(8) 0.0078(8) 0.0012(8)
C6 0.0249(10) 0.0169(11) 0.0198(10) -0.0008(8) 0.0064(8) 0.0003(8)
C2 0.0222(10) 0.0186(10) 0.0189(10) 0.0007(8) 0.0034(8) -0.0019(8)
C24 0.0255(11) 0.0248(12) 0.0190(10) -0.0004(8) 0.0012(8) -0.0006(9)
C30 0.0347(13) 0.0266(13) 0.0362(13) 0.0035(10) 0.0139(10) 0.0066(10)
C62 0.0207(10) 0.0347(13) 0.0192(10) 0.0054(9) 0.0003(8) -0.0006(9)
C70 0.0225(10) 0.0251(12) 0.0290(11) 0.0002(9) 0.0049(8) 0.0037(9)
C36 0.0304(12) 0.0290(13) 0.0241(11) -0.0052(9) 0.0074(9) 0.0008(10)
C37 0.0321(12) 0.0362(13) 0.0160(10) -0.0014(9) 0.0027(9) -0.0064(10)
C71 0.0247(10) 0.0292(12) 0.0170(10) -0.0030(8) 0.0048(8) -0.0005(9)
C61 0.0235(10) 0.0324(12) 0.0163(9) -0.0005(9) 0.0031(8) 0.0030(9)
C35 0.0231(10) 0.0246(11) 0.0189(10) 0.0044(8) 0.0020(8) 0.0023(8)
C28 0.0409(14) 0.0390(15) 0.0234(11) 0.0023(10) -0.0004(10) -0.0137(12)
C26 0.0264(11) 0.0294(13) 0.0335(12) -0.0003(10) -0.0015(9) 0.0033(10)
C27 0.0371(14) 0.0339(14) 0.0372(14) 0.0083(11) -0.0072(11) -0.0013(11)
C34 0.0230(10) 0.0291(12) 0.0257(11) 0.0019(9) 0.0065(8) 0.0036(9)
C67 0.0340(13) 0.0350(14) 0.0283(12) 0.0055(10) -0.0007(10) -0.0022(11)
C73 0.0348(13) 0.0561(18) 0.0159(10) 0.0003(10) 0.0022(9) -0.0113(12)
C74 0.0316(12) 0.0355(14) 0.0231(11) -0.0035(9) 0.0094(9) -0.0056(10)
C64 0.0267(12) 0.073(2) 0.0214(12) 0.0091(12) 0.0040(9) 0.0011(13)
C29 0.0407(13) 0.0365(15) 0.0352(13) -0.0027(11) 0.0174(10) -0.0009(12)
C66 0.0373(14) 0.0410(16) 0.0464(16) 0.0196(13) -0.0075(12) -0.0104(12)
C65 0.0284(13) 0.071(2) 0.0332(14) 0.0273(14) -0.0011(11) -0.0085(14)

loop_
_atom_type_symbol
_atom_type_description
_atom_type_scat_dispersion_real
_atom_type_scat_dispersion_imag
_atom_type_scat_source
C C 0.0181 0.0091 'International Tables Vol C Tables 4.2.6.8 and 6.1.1.4'
H H 0.0000 0.0000 'International Tables Vol C Tables 4.2.6.8 and 6.1.1.4'
O O 0.0492 0.0322 'International Tables Vol C Tables 4.2.6.8 and 6.1.1.4'
S S 0.3331 0.5567 'International Tables Vol C Tables 4.2.6.8 and 6.1.1.4'

loop_
_exptl_crystal_face_index_h
_exptl_crystal_face_index_k
_exptl_crystal_face_index_l
_exptl_crystal_face_perp_dist
2 -7 -3 0.0711
1 -1 12 0.0335
-2 8 0 0.0692
-1 0 -12 0.0368
-6 0 10 0.0151
4 -7 1 0.0527
6 0 -10 0.0225
-4 7 1 0.0728

loop_
_geom_angle_atom_site_label_1
_geom_angle_atom_site_label_2
_geom_angle_atom_site_label_3
_geom_angle
_geom_angle_site_symmetry_1
_geom_angle_site_symmetry_3
_geom_angle_publ_flag
O2 S1 C25 108.68(10) . . ?
O2 S1 C24 106.43(10) . . ?
O1 S1 O2 118.87(10) . . ?
O1 S1 C25 107.70(11) . . ?
O1 S1 C24 108.06(10) . . ?
C25 S1 C24 106.47(10) . . ?
O4 S2 O5 118.35(10) . . ?
O4 S2 C62 108.34(11) . . ?
O4 S2 C61 109.23(11) . . ?
O5 S2 C62 107.59(11) . . ?
O5 S2 C61 106.40(10) . . ?
C62 S2 C61 106.31(11) . . ?
C47 O6 H6 109.5 . . ?
C10 O3 H3 109.5 . . ?
C5 C14 H14 105.4 . . ?
C5 C14 C13 116.72(16) . . ?
C13 C14 H14 105.4 . . ?
C15 C14 H14 105.4 . . ?
C15 C14 C5 110.96(17) . . ?
C15 C14 C13 112.03(17) . . ?
C50 C51 H51 104.9 . . ?
C52 C51 H51 104.9 . . ?
C52 C51 C50 113.47(17) . . ?
C52 C51 C42 109.84(16) . . ?
C42 C51 H51 104.9 . . ?
C42 C51 C50 117.46(17) . . ?
C47 C46 C45 106.79(16) . . ?
C70 C46 C47 107.30(17) . . ?
C70 C46 C45 108.67(17) . . ?
C71 C46 C47 111.46(17) . . ?
C71 C46 C45 114.50(16) . . ?
C71 C46 C70 107.86(17) . . ?
C16 C17 C4 120.46(19) . . ?
C16 C17 C18 118.0(2) . . ?
C18 C17 C4 121.34(18) . . ?
C53 C54 C55 119.21(19) . . ?
C53 C54 C41 120.09(19) . . ?
C55 C54 C41 120.55(18) . . ?
C17 C16 H16 116.9 . . ?
C17 C16 C15 126.2(2) . . ?
C15 C16 H16 116.9 . . ?
C49 C50 C51 107.63(16) . . ?
C49 C50 C45 108.48(16) . . ?
C49 C50 C72 107.75(17) . . ?
C45 C50 C51 106.01(16) . . ?
C72 C50 C51 113.44(16) . . ?
C72 C50 C45 113.31(16) . . ?
C54 C53 H53 117.1 . . ?
C54 C53 C52 125.7(2) . . ?
C52 C53 H53 117.1 . . ?
C10 C9 C8 107.33(17) . . ?
C33 C9 C8 114.33(16) . . ?
C33 C9 C10 110.65(18) . . ?
C33 C9 C34 107.80(17) . . ?
C34 C9 C8 109.01(17) . . ?
C34 C9 C10 107.51(17) . . ?
C14 C5 C4 108.24(16) . . ?
C32 C5 C14 110.89(17) . . ?
C32 C5 C4 109.96(16) . . ?
C6 C5 C14 108.66(16) . . ?
C6 C5 C4 110.77(17) . . ?
C6 C5 C32 108.33(17) . . ?
C22 C1 C23 108.05(16) . . ?
C18 C1 C23 106.64(16) . . ?
C18 C1 C22 110.20(16) . . ?
C2 C1 C23 112.74(17) . . ?
C2 C1 C22 110.70(17) . . ?
C2 C1 C18 108.43(16) . . ?
H48A C48 H48B 108.1 . . ?
C49 C48 H48A 109.5 . . ?
C49 C48 H48B 109.5 . . ?
C47 C48 H48A 109.5 . . ?
C47 C48 H48B 109.5 . . ?
C47 C48 C49 110.80(17) . . ?
C17 C4 C5 108.75(16) . . ?
C17 C4 C3 111.72(16) . . ?
C17 C4 C31 107.19(16) . . ?
C3 C4 C5 110.36(16) . . ?
C31 C4 C5 112.16(16) . . ?
C31 C4 C3 106.64(17) . . ?
C50 C49 H49A 108.9 . . ?
C50 C49 H49B 108.9 . . ?
C48 C49 C50 113.23(17) . . ?
C48 C49 H49A 108.9 . . ?
C48 C49 H49B 108.9 . . ?
H49A C49 H49B 107.7 . . ?
C8 C13 C14 106.85(16) . . ?
C12 C13 C14 107.08(16) . . ?
C12 C13 C8 108.33(16) . . ?
C12 C13 C35 107.71(17) . . ?
C35 C13 C14 113.60(16) . . ?
C35 C13 C8 113.01(17) . . ?
H19A C19 H19B 107.6 . . ?
C20 C19 H19A 108.7 . . ?
C20 C19 H19B 108.7 . . ?
C20 C19 C18 114.35(17) . . ?
C18 C19 H19A 108.7 . . ?
C18 C19 H19B 108.7 . . ?
O6 C47 C46 111.65(17) . . ?
O6 C47 C48 108.71(17) . . ?
O6 C47 H47 107.9 . . ?
C46 C47 H47 107.9 . . ?
C48 C47 C46 112.67(16) . . ?
C48 C47 H47 107.9 . . ?
C46 C45 H45 104.4 . . ?
C50 C45 C46 116.90(17) . . ?
C50 C45 H45 104.4 . . ?
C44 C45 C46 114.98(17) . . ?
C44 C45 C50 110.14(15) . . ?
C44 C45 H45 104.4 . . ?
C1 C23 H23A 108.7 . . ?
C1 C23 H23B 108.7 . . ?
H23A C23 H23B 107.6 . . ?
C24 C23 C1 114.02(18) . . ?
C24 C23 H23A 108.7 . . ?
C24 C23 H23B 108.7 . . ?
H69A C69 H69B 109.5 . . ?
H69A C69 H69C 109.5 . . ?
H69B C69 H69C 109.5 . . ?
C42 C69 H69A 109.5 . . ?
C42 C69 H69B 109.5 . . ?
C42 C69 H69C 109.5 . . ?
C9 C8 H8 105.0 . . ?
C13 C8 C9 116.13(17) . . ?
C13 C8 H8 105.0 . . ?
C7 C8 C9 114.72(17) . . ?
C7 C8 C13 109.65(16) . . ?
C7 C8 H8 105.0 . . ?
C1 C22 H22A 108.7 . . ?
C1 C22 H22B 108.7 . . ?
H22A C22 H22B 107.6 . . ?
C21 C22 C1 114.15(17) . . ?
C21 C22 H22A 108.7 . . ?
C21 C22 H22B 108.7 . . ?
C4 C3 H3A 108.7 . . ?
C4 C3 H3B 108.7 . . ?
H3A C3 H3B 107.6 . . ?
C2 C3 C4 114.43(17) . . ?
C2 C3 H3A 108.7 . . ?
C2 C3 H3B 108.7 . . ?
C4 C31 H31A 109.5 . . ?
C4 C31 H31B 109.5 . . ?
C4 C31 H31C 109.5 . . ?
H31A C31 H31B 109.5 . . ?
H31A C31 H31C 109.5 . . ?
H31B C31 H31C 109.5 . . ?
C39 C38 C60 108.60(17) . . ?
C39 C38 C55 108.19(16) . . ?
C39 C38 C59 109.96(17) . . ?
C55 C38 C60 109.92(17) . . ?
C59 C38 C60 109.49(16) . . ?
C59 C38 C55 110.64(18) . . ?
O3 C10 C9 109.77(17) . . ?
O3 C10 H10 107.8 . . ?
O3 C10 C11 109.39(18) . . ?
C9 C10 H10 107.8 . . ?
C11 C10 C9 114.05(17) . . ?
C11 C10 H10 107.8 . . ?
C22 C21 H21A 108.9 . . ?
C22 C21 H21B 108.9 . . ?
C22 C21 C20 113.19(18) . . ?
H21A C21 H21B 107.8 . . ?
C20 C21 H21A 108.9 . . ?
C20 C21 H21B 108.9 . . ?
C45 C44 H44A 109.6 . . ?
C45 C44 H44B 109.6 . . ?
C45 C44 C43 110.37(16) . . ?
H44A C44 H44B 108.1 . . ?
C43 C44 H44A 109.6 . . ?
C43 C44 H44B 109.6 . . ?
C38 C39 H39A 108.8 . . ?
C38 C39 H39B 108.8 . . ?
H39A C39 H39B 107.7 . . ?
C40 C39 C38 113.91(18) . . ?
C40 C39 H39A 108.8 . . ?
C40 C39 H39B 108.8 . . ?
C38 C60 H60A 108.7 . . ?
C38 C60 H60B 108.7 . . ?
H60A C60 H60B 107.6 . . ?
C61 C60 C38 114.08(17) . . ?
C61 C60 H60A 108.7 . . ?
C61 C60 H60B 108.7 . . ?
C21 C20 C19 107.66(17) . . ?
C21 C20 C37 108.71(18) . . ?
C36 C20 C19 111.85(18) . . ?
C36 C20 C21 111.17(18) . . ?
C36 C20 C37 108.54(19) . . ?
C37 C20 C19 108.84(17) . . ?
C17 C18 C1 111.72(17) . . ?
C17 C18 C19 111.63(16) . . ?
C17 C18 H18 106.5 . . ?
C1 C18 H18 106.5 . . ?
C19 C18 C1 113.39(17) . . ?
C19 C18 H18 106.5 . . ?
C13 C12 H12A 108.9 . . ?
C13 C12 H12B 108.9 . . ?
H12A C12 H12B 107.7 . . ?
C11 C12 C13 113.34(18) . . ?
C11 C12 H12A 108.9 . . ?
C11 C12 H12B 108.9 . . ?
C8 C7 H7A 109.4 . . ?
C8 C7 H7B 109.4 . . ?
C8 C7 C6 111.38(17) . . ?
H7A C7 H7B 108.0 . . ?
C6 C7 H7A 109.4 . . ?
C6 C7 H7B 109.4 . . ?
C9 C33 H33A 109.5 . . ?
C9 C33 H33B 109.5 . . ?
C9 C33 H33C 109.5 . . ?
H33A C33 H33B 109.5 . . ?
H33A C33 H33C 109.5 . . ?
H33B C33 H33C 109.5 . . ?
C54 C55 C38 111.72(17) . . ?
C54 C55 H55 107.1 . . ?
C54 C55 C56 111.48(16) . . ?
C38 C55 H55 107.1 . . ?
C38 C55 C56 111.89(17) . . ?
C56 C55 H55 107.1 . . ?
H68A C68 H68B 109.5 . . ?
H68A C68 H68C 109.5 . . ?
H68B C68 H68C 109.5 . . ?
C41 C68 H68A 109.5 . . ?
C41 C68 H68B 109.5 . . ?
C41 C68 H68C 109.5 . . ?
C10 C11 C12 112.09(18) . . ?
C10 C11 H11A 109.2 . . ?
C10 C11 H11B 109.2 . . ?
C12 C11 H11A 109.2 . . ?
C12 C11 H11B 109.2 . . ?
H11A C11 H11B 107.9 . . ?
C54 C41 C68 106.34(17) . . ?
C54 C41 C40 112.15(17) . . ?
C54 C41 C42 108.79(16) . . ?
C68 C41 C42 112.01(16) . . ?
C40 C41 C68 107.88(16) . . ?
C40 C41 C42 109.67(17) . . ?
C51 C52 H52A 108.7 . . ?
C51 C52 H52B 108.7 . . ?
C53 C52 C51 114.32(18) . . ?
C53 C52 H52A 108.7 . . ?
C53 C52 H52B 108.7 . . ?
H52A C52 H52B 107.6 . . ?
C5 C32 H32A 109.5 . . ?
C5 C32 H32B 109.5 . . ?
C5 C32 H32C 109.5 . . ?
H32A C32 H32B 109.5 . . ?
H32A C32 H32C 109.5 . . ?
H32B C32 H32C 109.5 . . ?
C50 C72 H72A 109.5 . . ?
C50 C72 H72B 109.5 . . ?
C50 C72 H72C 109.5 . . ?
H72A C72 H72B 109.5 . . ?
H72A C72 H72C 109.5 . . ?
H72B C72 H72C 109.5 . . ?
C39 C40 C41 115.30(18) . . ?
C39 C40 H40A 108.4 . . ?
C39 C40 H40B 108.4 . . ?
C41 C40 H40A 108.4 . . ?
C41 C40 H40B 108.4 . . ?
H40A C40 H40B 107.5 . . ?
C38 C59 H59A 108.8 . . ?
C38 C59 H59B 108.8 . . ?
H59A C59 H59B 107.7 . . ?
C58 C59 C38 113.90(17) . . ?
C58 C59 H59A 108.8 . . ?
C58 C59 H59B 108.8 . . ?
C30 C25 S1 120.02(18) . . ?
C26 C25 S1 118.97(17) . . ?
C26 C25 C30 120.9(2) . . ?
C55 C56 H56A 108.6 . . ?
C55 C56 H56B 108.6 . . ?
H56A C56 H56B 107.5 . . ?
C57 C56 C55 114.82(17) . . ?
C57 C56 H56A 108.6 . . ?
C57 C56 H56B 108.6 . . ?
C62 C63 H63 120.6 . . ?
C62 C63 C64 118.7(3) . . ?
C64 C63 H63 120.6 . . ?
C44 C43 H43A 108.7 . . ?
C44 C43 H43B 108.7 . . ?
C44 C43 C42 114.11(17) . . ?
H43A C43 H43B 107.6 . . ?
C42 C43 H43A 108.7 . . ?
C42 C43 H43B 108.7 . . ?
C51 C42 C41 106.92(16) . . ?
C69 C42 C51 110.72(16) . . ?
C69 C42 C41 111.13(16) . . ?
C43 C42 C51 110.54(16) . . ?
C43 C42 C69 107.36(17) . . ?
C43 C42 C41 110.20(16) . . ?
C59 C58 H58A 109.0 . . ?
C59 C58 H58B 109.0 . . ?
C59 C58 C57 112.77(18) . . ?
H58A C58 H58B 107.8 . . ?
C57 C58 H58A 109.0 . . ?
C57 C58 H58B 109.0 . . ?
C58 C57 C56 108.68(18) . . ?
C58 C57 C73 108.87(19) . . ?
C73 C57 C56 108.19(18) . . ?
C74 C57 C56 111.48(19) . . ?
C74 C57 C58 111.26(18) . . ?
C74 C57 C73 108.3(2) . . ?
C14 C15 H15A 108.6 . . ?
C14 C15 H15B 108.6 . . ?
C16 C15 C14 114.52(18) . . ?
C16 C15 H15A 108.6 . . ?
C16 C15 H15B 108.6 . . ?
H15A C15 H15B 107.6 . . ?
C5 C6 H6A 108.8 . . ?
C5 C6 H6B 108.8 . . ?
C7 C6 C5 113.92(17) . . ?
C7 C6 H6A 108.8 . . ?
C7 C6 H6B 108.8 . . ?
H6A C6 H6B 107.7 . . ?
C1 C2 C3 113.40(17) . . ?
C1 C2 H2A 108.9 . . ?
C1 C2 H2B 108.9 . . ?
C3 C2 H2A 108.9 . . ?
C3 C2 H2B 108.9 . . ?
H2A C2 H2B 107.7 . . ?
S1 C24 H24A 108.7 . . ?
S1 C24 H24B 108.7 . . ?
C23 C24 S1 114.37(15) . . ?
C23 C24 H24A 108.7 . . ?
C23 C24 H24B 108.7 . . ?
H24A C24 H24B 107.6 . . ?
C25 C30 H30 120.3 . . ?
C29 C30 C25 119.5(2) . . ?
C29 C30 H30 120.3 . . ?
C63 C62 S2 118.9(2) . . ?
C63 C62 C67 122.1(2) . . ?
C67 C62 S2 118.86(19) . . ?
C46 C70 H70A 109.5 . . ?
C46 C70 H70B 109.5 . . ?
C46 C70 H70C 109.5 . . ?
H70A C70 H70B 109.5 . . ?
H70A C70 H70C 109.5 . . ?
H70B C70 H70C 109.5 . . ?
C20 C36 H36A 109.5 . . ?
C20 C36 H36B 109.5 . . ?
C20 C36 H36C 109.5 . . ?
H36A C36 H36B 109.5 . . ?
H36A C36 H36C 109.5 . . ?
H36B C36 H36C 109.5 . . ?
C20 C37 H37A 109.5 . . ?
C20 C37 H37B 109.5 . . ?
C20 C37 H37C 109.5 . . ?
H37A C37 H37B 109.5 . . ?
H37A C37 H37C 109.5 . . ?
H37B C37 H37C 109.5 . . ?
C46 C71 H71A 109.5 . . ?
C46 C71 H71B 109.5 . . ?
C46 C71 H71C 109.5 . . ?
H71A C71 H71B 109.5 . . ?
H71A C71 H71C 109.5 . . ?
H71B C71 H71C 109.5 . . ?
S2 C61 H61A 108.8 . . ?
S2 C61 H61B 108.8 . . ?
C60 C61 S2 113.88(15) . . ?
C60 C61 H61A 108.8 . . ?
C60 C61 H61B 108.8 . . ?
H61A C61 H61B 107.7 . . ?
C13 C35 H35A 109.5 . . ?
C13 C35 H35B 109.5 . . ?
C13 C35 H35C 109.5 . . ?
H35A C35 H35B 109.5 . . ?
H35A C35 H35C 109.5 . . ?
H35B C35 H35C 109.5 . . ?
C27 C28 H28 120.2 . . ?
C29 C28 H28 120.2 . . ?
C29 C28 C27 119.5(2) . . ?
C25 C26 H26 120.7 . . ?
C25 C26 C27 118.7(2) . . ?
C27 C26 H26 120.7 . . ?
C28 C27 C26 121.0(3) . . ?
C28 C27 H27 119.5 . . ?
C26 C27 H27 119.5 . . ?
C9 C34 H34A 109.5 . . ?
C9 C34 H34B 109.5 . . ?
C9 C34 H34C 109.5 . . ?
H34A C34 H34B 109.5 . . ?
H34A C34 H34C 109.5 . . ?
H34B C34 H34C 109.5 . . ?
C62 C67 H67 120.9 . . ?
C66 C67 C62 118.2(3) . . ?
C66 C67 H67 120.9 . . ?
C57 C73 H73A 109.5 . . ?
C57 C73 H73B 109.5 . . ?
C57 C73 H73C 109.5 . . ?
H73A C73 H73B 109.5 . . ?
H73A C73 H73C 109.5 . . ?
H73B C73 H73C 109.5 . . ?
C57 C74 H74A 109.5 . . ?
C57 C74 H74B 109.5 . . ?
C57 C74 H74C 109.5 . . ?
H74A C74 H74B 109.5 . . ?
H74A C74 H74C 109.5 . . ?
H74B C74 H74C 109.5 . . ?
C63 C64 H64 120.1 . . ?
C65 C64 C63 119.8(3) . . ?
C65 C64 H64 120.1 . . ?
C30 C29 H29 119.8 . . ?
C28 C29 C30 120.4(2) . . ?
C28 C29 H29 119.8 . . ?
C67 C66 H66 119.8 . . ?
C65 C66 C67 120.3(3) . . ?
C65 C66 H66 119.8 . . ?
C64 C65 C66 120.9(2) . . ?
C64 C65 H65 119.5 . . ?
C66 C65 H65 119.5 . . ?

loop_
_geom_bond_atom_site_label_1
_geom_bond_atom_site_label_2
_geom_bond_distance
_geom_bond_site_symmetry_2
_geom_bond_publ_flag
S1 O2 1.4434(18) . ?
S1 O1 1.4375(17) . ?
S1 C25 1.776(2) . ?
S1 C24 1.786(2) . ?
S2 O4 1.4411(18) . ?
S2 O5 1.4462(17) . ?
S2 C62 1.769(2) . ?
S2 C61 1.777(2) . ?
O6 H6 0.8400 . ?
O6 C47 1.437(2) . ?
O3 H3 0.8400 . ?
O3 C10 1.444(3) . ?
C14 H14 1.0000 . ?
C14 C5 1.553(3) . ?
C14 C13 1.567(3) . ?
C14 C15 1.539(3) . ?
C51 H51 1.0000 . ?
C51 C50 1.571(3) . ?
C51 C52 1.535(3) . ?
C51 C42 1.556(3) . ?
C46 C47 1.544(3) . ?
C46 C45 1.565(3) . ?
C46 C70 1.540(3) . ?
C46 C71 1.535(3) . ?
C17 C16 1.325(3) . ?
C17 C4 1.538(3) . ?
C17 C18 1.528(3) . ?
C54 C53 1.329(3) . ?
C54 C55 1.529(3) . ?
C54 C41 1.529(3) . ?
C16 H16 0.9500 . ?
C16 C15 1.499(3) . ?
C50 C49 1.543(3) . ?
C50 C45 1.561(3) . ?
C50 C72 1.544(3) . ?
C53 H53 0.9500 . ?
C53 C52 1.510(3) . ?
C9 C8 1.566(3) . ?
C9 C10 1.542(3) . ?
C9 C33 1.534(3) . ?
C9 C34 1.535(3) . ?
C5 C4 1.599(3) . ?
C5 C32 1.544(3) . ?
C5 C6 1.543(3) . ?
C1 C23 1.551(3) . ?
C1 C22 1.548(3) . ?
C1 C18 1.547(3) . ?
C1 C2 1.535(3) . ?
C48 H48A 0.9900 . ?
C48 H48B 0.9900 . ?
C48 C49 1.536(3) . ?
C48 C47 1.513(3) . ?
C4 C3 1.554(3) . ?
C4 C31 1.554(3) . ?
C49 H49A 0.9900 . ?
C49 H49B 0.9900 . ?
C13 C8 1.553(3) . ?
C13 C12 1.540(3) . ?
C13 C35 1.549(3) . ?
C19 H19A 0.9900 . ?
C19 H19B 0.9900 . ?
C19 C20 1.539(3) . ?
C19 C18 1.544(3) . ?
C47 H47 1.0000 . ?
C45 H45 1.0000 . ?
C45 C44 1.527(3) . ?
C23 H23A 0.9900 . ?
C23 H23B 0.9900 . ?
C23 C24 1.520(3) . ?
C69 H69A 0.9800 . ?
C69 H69B 0.9800 . ?
C69 H69C 0.9800 . ?
C69 C42 1.548(3) . ?
C8 H8 1.0000 . ?
C8 C7 1.529(3) . ?
C22 H22A 0.9900 . ?
C22 H22B 0.9900 . ?
C22 C21 1.527(3) . ?
C3 H3A 0.9900 . ?
C3 H3B 0.9900 . ?
C3 C2 1.535(3) . ?
C31 H31A 0.9800 . ?
C31 H31B 0.9800 . ?
C31 H31C 0.9800 . ?
C38 C39 1.541(3) . ?
C38 C60 1.553(3) . ?
C38 C55 1.546(3) . ?
C38 C59 1.546(3) . ?
C10 H10 1.0000 . ?
C10 C11 1.520(3) . ?
C21 H21A 0.9900 . ?
C21 H21B 0.9900 . ?
C21 C20 1.533(3) . ?
C44 H44A 0.9900 . ?
C44 H44B 0.9900 . ?
C44 C43 1.534(3) . ?
C39 H39A 0.9900 . ?
C39 H39B 0.9900 . ?
C39 C40 1.536(3) . ?
C60 H60A 0.9900 . ?
C60 H60B 0.9900 . ?
C60 C61 1.535(3) . ?
C20 C36 1.533(3) . ?
C20 C37 1.535(3) . ?
C18 H18 1.0000 . ?
C12 H12A 0.9900 . ?
C12 H12B 0.9900 . ?
C12 C11 1.524(3) . ?
C7 H7A 0.9900 . ?
C7 H7B 0.9900 . ?
C7 C6 1.537(3) . ?
C33 H33A 0.9800 . ?
C33 H33B 0.9800 . ?
C33 H33C 0.9800 . ?
C55 H55 1.0000 . ?
C55 C56 1.550(3) . ?
C68 H68A 0.9800 . ?
C68 H68B 0.9800 . ?
C68 H68C 0.9800 . ?
C68 C41 1.563(3) . ?
C11 H11A 0.9900 . ?
C11 H11B 0.9900 . ?
C41 C40 1.553(3) . ?
C41 C42 1.594(3) . ?
C52 H52A 0.9900 . ?
C52 H52B 0.9900 . ?
C32 H32A 0.9800 . ?
C32 H32B 0.9800 . ?
C32 H32C 0.9800 . ?
C72 H72A 0.9800 . ?
C72 H72B 0.9800 . ?
C72 H72C 0.9800 . ?
C40 H40A 0.9900 . ?
C40 H40B 0.9900 . ?
C59 H59A 0.9900 . ?
C59 H59B 0.9900 . ?
C59 C58 1.528(3) . ?
C25 C30 1.389(3) . ?
C25 C26 1.379(3) . ?
C56 H56A 0.9900 . ?
C56 H56B 0.9900 . ?
C56 C57 1.545(3) . ?
C63 H63 0.9500 . ?
C63 C62 1.385(3) . ?
C63 C64 1.398(4) . ?
C43 H43A 0.9900 . ?
C43 H43B 0.9900 . ?
C43 C42 1.538(3) . ?
C58 H58A 0.9900 . ?
C58 H58B 0.9900 . ?
C58 C57 1.532(3) . ?
C57 C73 1.533(3) . ?
C57 C74 1.528(4) . ?
C15 H15A 0.9900 . ?
C15 H15B 0.9900 . ?
C6 H6A 0.9900 . ?
C6 H6B 0.9900 . ?
C2 H2A 0.9900 . ?
C2 H2B 0.9900 . ?
C24 H24A 0.9900 . ?
C24 H24B 0.9900 . ?
C30 H30 0.9500 . ?
C30 C29 1.388(4) . ?
C62 C67 1.392(4) . ?
C70 H70A 0.9800 . ?
C70 H70B 0.9800 . ?
C70 H70C 0.9800 . ?
C36 H36A 0.9800 . ?
C36 H36B 0.9800 . ?
C36 H36C 0.9800 . ?
C37 H37A 0.9800 . ?
C37 H37B 0.9800 . ?
C37 H37C 0.9800 . ?
C71 H71A 0.9800 . ?
C71 H71B 0.9800 . ?
C71 H71C 0.9800 . ?
C61 H61A 0.9900 . ?
C61 H61B 0.9900 . ?
C35 H35A 0.9800 . ?
C35 H35B 0.9800 . ?
C35 H35C 0.9800 . ?
C28 H28 0.9500 . ?
C28 C27 1.387(4) . ?
C28 C29 1.376(4) . ?
C26 H26 0.9500 . ?
C26 C27 1.389(4) . ?
C27 H27 0.9500 . ?
C34 H34A 0.9800 . ?
C34 H34B 0.9800 . ?
C34 H34C 0.9800 . ?
C67 H67 0.9500 . ?
C67 C66 1.389(4) . ?
C73 H73A 0.9800 . ?
C73 H73B 0.9800 . ?
C73 H73C 0.9800 . ?
C74 H74A 0.9800 . ?
C74 H74B 0.9800 . ?
C74 H74C 0.9800 . ?
C64 H64 0.9500 . ?
C64 C65 1.378(5) . ?
C29 H29 0.9500 . ?
C66 H66 0.9500 . ?
C66 C65 1.385(5) . ?
C65 H65 0.9500 . ?

loop_
_geom_torsion_atom_site_label_1
_geom_torsion_atom_site_label_2
_geom_torsion_atom_site_label_3
_geom_torsion_atom_site_label_4
_geom_torsion
_geom_torsion_site_symmetry_1
_geom_torsion_site_symmetry_2
_geom_torsion_site_symmetry_3
_geom_torsion_site_symmetry_4
_geom_torsion_publ_flag
S1 C25 C30 C29 176.7(2) . . . . ?
S1 C25 C26 C27 -176.05(19) . . . . ?
S2 C62 C67 C66 -176.84(19) . . . . ?
O2 S1 C25 C30 -64.2(2) . . . . ?
O2 S1 C25 C26 112.61(18) . . . . ?
O2 S1 C24 C23 172.69(15) . . . . ?
O3 C10 C11 C12 178.55(17) . . . . ?
O4 S2 C62 C63 7.2(2) . . . . ?
O4 S2 C62 C67 -176.85(18) . . . . ?
O4 S2 C61 C60 44.35(19) . . . . ?
O1 S1 C25 C30 165.79(19) . . . . ?
O1 S1 C25 C26 -17.4(2) . . . . ?
O1 S1 C24 C23 -58.58(18) . . . . ?
O5 S2 C62 C63 -121.86(19) . . . . ?
O5 S2 C62 C67 54.1(2) . . . . ?
O5 S2 C61 C60 173.18(16) . . . . ?
C14 C5 C4 C17 57.6(2) . . . . ?
C14 C5 C4 C3 -179.53(16) . . . . ?
C14 C5 C4 C31 -60.8(2) . . . . ?
C14 C5 C6 C7 -48.0(2) . . . . ?
C14 C13 C8 C9 -168.76(16) . . . . ?
C14 C13 C8 C7 59.18(19) . . . . ?
C14 C13 C12 C11 167.28(17) . . . . ?
C51 C50 C49 C48 164.84(16) . . . . ?
C51 C50 C45 C46 -165.97(16) . . . . ?
C51 C50 C45 C44 60.37(19) . . . . ?
C46 C45 C44 C43 160.96(17) . . . . ?
C17 C16 C15 C14 -3.5(3) . . . . ?
C17 C4 C3 C2 -36.6(2) . . . . ?
C54 C53 C52 C51 -1.4(3) . . . . ?
C54 C55 C56 C57 -178.63(19) . . . . ?
C54 C41 C40 C39 -34.9(2) . . . . ?
C54 C41 C42 C51 60.1(2) . . . . ?
C54 C41 C42 C69 -60.8(2) . . . . ?
C54 C41 C42 C43 -179.68(16) . . . . ?
C16 C17 C4 C5 -30.1(3) . . . . ?
C16 C17 C4 C3 -152.12(19) . . . . ?
C16 C17 C4 C31 91.4(2) . . . . ?
C16 C17 C18 C1 142.6(2) . . . . ?
C16 C17 C18 C19 -89.3(2) . . . . ?
C50 C51 C52 C53 167.89(17) . . . . ?
C50 C51 C42 C69 -73.5(2) . . . . ?
C50 C51 C42 C41 165.32(16) . . . . ?
C50 C51 C42 C43 45.4(2) . . . . ?
C50 C45 C44 C43 -64.4(2) . . . . ?
C53 C54 C55 C38 139.45(19) . . . . ?
C53 C54 C55 C56 -94.5(2) . . . . ?
C53 C54 C41 C68 91.5(2) . . . . ?
C53 C54 C41 C40 -150.8(2) . . . . ?
C53 C54 C41 C42 -29.3(3) . . . . ?
C9 C8 C7 C6 165.50(17) . . . . ?
C9 C10 C11 C12 55.2(2) . . . . ?
C5 C14 C13 C8 -55.9(2) . . . . ?
C5 C14 C13 C12 -171.82(17) . . . . ?
C5 C14 C13 C35 69.4(2) . . . . ?
C5 C14 C15 C16 32.9(2) . . . . ?
C5 C4 C3 C2 -157.71(17) . . . . ?
C1 C23 C24 S1 158.74(15) . . . . ?
C1 C22 C21 C20 55.7(3) . . . . ?
C4 C17 C16 C15 2.8(3) . . . . ?
C4 C17 C18 C1 -42.1(2) . . . . ?
C4 C17 C18 C19 86.0(2) . . . . ?
C4 C5 C6 C7 -166.79(17) . . . . ?
C4 C3 C2 C1 53.8(2) . . . . ?
C49 C50 C45 C46 -50.6(2) . . . . ?
C49 C50 C45 C44 175.72(16) . . . . ?
C49 C48 C47 O6 -175.37(16) . . . . ?
C49 C48 C47 C46 60.3(2) . . . . ?
C13 C14 C5 C4 170.13(16) . . . . ?
C13 C14 C5 C32 -69.2(2) . . . . ?
C13 C14 C5 C6 49.8(2) . . . . ?
C13 C14 C15 C16 165.32(17) . . . . ?
C13 C8 C7 C6 -61.7(2) . . . . ?
C13 C12 C11 C10 -54.6(2) . . . . ?
C47 C46 C45 C50 52.9(2) . . . . ?
C47 C46 C45 C44 -175.64(16) . . . . ?
C47 C48 C49 C50 -57.1(2) . . . . ?
C45 C46 C47 O6 -178.83(16) . . . . ?
C45 C46 C47 C48 -56.2(2) . . . . ?
C45 C50 C49 C48 50.6(2) . . . . ?
C45 C44 C43 C42 56.1(2) . . . . ?
C23 C1 C22 C21 -165.19(19) . . . . ?
C23 C1 C18 C17 -68.6(2) . . . . ?
C23 C1 C18 C19 164.15(17) . . . . ?
C23 C1 C2 C3 56.8(2) . . . . ?
C8 C9 C10 O3 -175.62(16) . . . . ?
C8 C9 C10 C11 -52.5(2) . . . . ?
C8 C13 C12 C11 52.4(2) . . . . ?
C8 C7 C6 C5 56.4(2) . . . . ?
C22 C1 C23 C24 -68.5(2) . . . . ?
C22 C1 C18 C17 174.32(16) . . . . ?
C22 C1 C18 C19 47.1(2) . . . . ?
C22 C1 C2 C3 177.98(17) . . . . ?
C22 C21 C20 C19 -55.9(2) . . . . ?
C22 C21 C20 C36 66.9(2) . . . . ?
C22 C21 C20 C37 -173.66(19) . . . . ?
C31 C4 C3 C2 80.2(2) . . . . ?
C38 C39 C40 C41 50.4(2) . . . . ?
C38 C60 C61 S2 173.52(15) . . . . ?
C38 C55 C56 C57 -52.7(3) . . . . ?
C38 C59 C58 C57 55.6(3) . . . . ?
C10 C9 C8 C13 53.4(2) . . . . ?
C10 C9 C8 C7 -176.97(17) . . . . ?
C44 C43 C42 C51 -45.0(2) . . . . ?
C44 C43 C42 C69 75.8(2) . . . . ?
C44 C43 C42 C41 -163.00(17) . . . . ?
C39 C38 C60 C61 176.18(18) . . . . ?
C39 C38 C55 C54 54.5(2) . . . . ?
C39 C38 C55 C56 -71.3(2) . . . . ?
C39 C38 C59 C58 67.7(2) . . . . ?
C60 C38 C39 C40 60.2(2) . . . . ?
C60 C38 C55 C54 -64.0(2) . . . . ?
C60 C38 C55 C56 170.25(17) . . . . ?
C60 C38 C59 C58 -173.04(19) . . . . ?
C20 C19 C18 C17 179.86(19) . . . . ?
C20 C19 C18 C1 -52.9(2) . . . . ?
C18 C17 C16 C15 178.16(18) . . . . ?
C18 C17 C4 C5 154.72(17) . . . . ?
C18 C17 C4 C3 32.7(2) . . . . ?
C18 C17 C4 C31 -83.8(2) . . . . ?
C18 C1 C23 C24 173.01(17) . . . . ?
C18 C1 C22 C21 -49.0(2) . . . . ?
C18 C1 C2 C3 -61.0(2) . . . . ?
C18 C19 C20 C21 55.0(2) . . . . ?
C18 C19 C20 C36 -67.4(2) . . . . ?
C18 C19 C20 C37 172.67(19) . . . . ?
C12 C13 C8 C9 -53.7(2) . . . . ?
C12 C13 C8 C7 174.24(16) . . . . ?
C33 C9 C8 C13 -69.8(2) . . . . ?
C33 C9 C8 C7 59.9(2) . . . . ?
C33 C9 C10 O3 -50.2(2) . . . . ?
C33 C9 C10 C11 72.9(2) . . . . ?
C55 C54 C53 C52 174.95(18) . . . . ?
C55 C54 C41 C68 -83.9(2) . . . . ?
C55 C54 C41 C40 33.7(2) . . . . ?
C55 C54 C41 C42 155.24(17) . . . . ?
C55 C38 C39 C40 -59.1(2) . . . . ?
C55 C38 C60 C61 -65.6(2) . . . . ?
C55 C38 C59 C58 -51.7(2) . . . . ?
C55 C56 C57 C58 53.7(2) . . . . ?
C55 C56 C57 C73 171.8(2) . . . . ?
C55 C56 C57 C74 -69.3(2) . . . . ?
C68 C41 C40 C39 81.9(2) . . . . ?
C68 C41 C42 C51 -57.1(2) . . . . ?
C68 C41 C42 C69 -178.05(18) . . . . ?
C68 C41 C42 C43 63.1(2) . . . . ?
C41 C54 C53 C52 -0.5(3) . . . . ?
C41 C54 C55 C38 -45.1(2) . . . . ?
C41 C54 C55 C56 80.9(2) . . . . ?
C52 C51 C50 C49 61.5(2) . . . . ?
C52 C51 C50 C45 177.39(16) . . . . ?
C52 C51 C50 C72 -57.6(2) . . . . ?
C52 C51 C42 C69 58.2(2) . . . . ?
C52 C51 C42 C41 -63.03(19) . . . . ?
C52 C51 C42 C43 177.01(17) . . . . ?
C32 C5 C4 C17 -63.7(2) . . . . ?
C32 C5 C4 C3 59.2(2) . . . . ?
C32 C5 C4 C31 177.95(18) . . . . ?
C32 C5 C6 C7 72.5(2) . . . . ?
C72 C50 C49 C48 -72.5(2) . . . . ?
C72 C50 C45 C46 69.0(2) . . . . ?
C72 C50 C45 C44 -64.7(2) . . . . ?
C40 C41 C42 C51 -176.86(16) . . . . ?
C40 C41 C42 C69 62.2(2) . . . . ?
C40 C41 C42 C43 -56.7(2) . . . . ?
C59 C38 C39 C40 179.95(18) . . . . ?
C59 C38 C60 C61 56.1(2) . . . . ?
C59 C38 C55 C54 174.99(17) . . . . ?
C59 C38 C55 C56 49.2(2) . . . . ?
C59 C58 C57 C56 -54.1(2) . . . . ?
C59 C58 C57 C73 -171.7(2) . . . . ?
C59 C58 C57 C74 69.1(2) . . . . ?
C25 S1 C24 C23 56.89(18) . . . . ?
C25 C30 C29 C28 -0.2(4) . . . . ?
C25 C26 C27 C28 -1.2(4) . . . . ?
C63 C62 C67 C66 -1.0(3) . . . . ?
C63 C64 C65 C66 -0.9(4) . . . . ?
C42 C51 C50 C49 -168.55(16) . . . . ?
C42 C51 C50 C45 -52.6(2) . . . . ?
C42 C51 C50 C72 72.3(2) . . . . ?
C42 C51 C52 C53 34.2(2) . . . . ?
C42 C41 C40 C39 -155.85(17) . . . . ?
C15 C14 C5 C4 -59.9(2) . . . . ?
C15 C14 C5 C32 60.8(2) . . . . ?
C15 C14 C5 C6 179.77(16) . . . . ?
C15 C14 C13 C8 174.60(17) . . . . ?
C15 C14 C13 C12 58.7(2) . . . . ?
C15 C14 C13 C35 -60.1(2) . . . . ?
C6 C5 C4 C17 176.61(16) . . . . ?
C6 C5 C4 C3 -60.5(2) . . . . ?
C6 C5 C4 C31 58.2(2) . . . . ?
C2 C1 C23 C24 54.1(2) . . . . ?
C2 C1 C22 C21 70.9(2) . . . . ?
C2 C1 C18 C17 53.0(2) . . . . ?
C2 C1 C18 C19 -74.2(2) . . . . ?
C24 S1 C25 C30 50.1(2) . . . . ?
C24 S1 C25 C26 -133.10(18) . . . . ?
C30 C25 C26 C27 0.7(3) . . . . ?
C62 S2 C61 C60 -72.34(19) . . . . ?
C62 C63 C64 C65 2.1(4) . . . . ?
C62 C67 C66 C65 2.2(4) . . . . ?
C70 C46 C47 O6 64.8(2) . . . . ?
C70 C46 C47 C48 -172.53(17) . . . . ?
C70 C46 C45 C50 168.35(17) . . . . ?
C70 C46 C45 C44 -60.2(2) . . . . ?
C71 C46 C47 O6 -53.1(2) . . . . ?
C71 C46 C47 C48 69.6(2) . . . . ?
C71 C46 C45 C50 -71.0(2) . . . . ?
C71 C46 C45 C44 60.5(2) . . . . ?
C61 S2 C62 C63 124.47(19) . . . . ?
C61 S2 C62 C67 -59.6(2) . . . . ?
C35 C13 C8 C9 65.6(2) . . . . ?
C35 C13 C8 C7 -66.5(2) . . . . ?
C35 C13 C12 C11 -70.2(2) . . . . ?
C26 C25 C30 C29 0.0(4) . . . . ?
C27 C28 C29 C30 -0.3(4) . . . . ?
C34 C9 C8 C13 169.53(17) . . . . ?
C34 C9 C8 C7 -60.8(2) . . . . ?
C34 C9 C10 O3 67.2(2) . . . . ?
C34 C9 C10 C11 -169.63(17) . . . . ?
C67 C66 C65 C64 -1.2(4) . . . . ?
C64 C63 C62 S2 174.72(18) . . . . ?
C64 C63 C62 C67 -1.1(3) . . . . ?
C29 C28 C27 C26 1.0(4) . . . . ?

loop_
_exptl_oxdiff_crystal_face_indexfrac_h
_exptl_oxdiff_crystal_face_indexfrac_k
_exptl_oxdiff_crystal_face_indexfrac_l
_exptl_oxdiff_crystal_face_x
_exptl_oxdiff_crystal_face_y
_exptl_oxdiff_crystal_face_z
1.5626 -7.3710 -3.1686 0.1321 0.5559 0.8207
0.7126 -0.7334 11.7214 -0.2108 -0.8733 0.4392
-1.7713 7.6025 -0.1785 -0.0721 -0.3075 -0.9488
-0.6350 0.3888 -11.7725 0.2152 0.8918 -0.3979
-6.1144 0.2167 9.6168 0.4735 -0.8732 0.1152
3.5878 -7.1257 1.0172 -0.1381 0.2581 0.9562
6.1744 -0.3833 -9.5463 -0.4750 0.8752 -0.0920
-4.4480 6.8520 0.6238 0.2108 -0.3919 -0.8956
